data_2238130
loop_
_publ_author_name
'Alhakmi, Ghaleb'
'Assani, Abderrazzak'
'Saadi, Mohamed'
'El Ammari, Lahcen'

_publ_section_title
;
 A new mixed-valence lead(II) manganese(II/III) phosphate(V):
 PbMn^II^~2~Mn^III^(PO~4~)~3~
;
_journal_coeditor_code BR2227
_journal_issue 7
_journal_name_full 'Acta Crystallographica Section E'
_journal_page_first i40
_journal_paper_doi 10.1107/S1600536813016504
_journal_volume 69
_journal_year 2013
_chemical_formula_iupac 'Pb Mn3 (P O4)3'
_chemical_formula_moiety 'Mn3 O12 P3 Pb'
_chemical_formula_structural 'Pb Mn3 (P O4)3'
_chemical_formula_sum 'Mn3 O12 P3 Pb'
_chemical_formula_weight 656.92
_chemical_name_systematic
;
Lead(II) manganese(II/III) phosphate(V)
;
_space_group_IT_number 74
_symmetry_cell_setting orthorhombic
_symmetry_space_group_name_Hall '-I 2b 2'
_symmetry_space_group_name_H-M 'I m m a'
_atom_sites_solution_primary direct
_atom_sites_solution_secondary difmap
_audit_creation_method SHELXL-97
_cell_angle_alpha 90.00
_cell_angle_beta 90.00
_cell_angle_gamma 90.00
_cell_formula_units_Z 4
_cell_length_a 10.2327(8)
_cell_length_b 13.9389(9)
_cell_length_c 6.6567(4)
_cell_measurement_reflns_used 787
_cell_measurement_temperature 296(2)
_cell_measurement_theta_max 30.45
_cell_measurement_theta_min 2.92
_cell_volume 949.46(11)
_computing_cell_refinement 'SAINT (Bruker, 2009)'
_computing_data_collection 'APEX2 (Bruker, 2009)'
_computing_data_reduction 'SAINT (Bruker, 2009)'
_computing_molecular_graphics 'ORTEP-3 for Windows (Farrugia, 2012) and DIAMOND (Brandenburg, 2006)'
_computing_publication_material 'publCIF (Westrip, 2010)'
_computing_structure_refinement 'SHELXL97 (Sheldrick, 2008)'
_computing_structure_solution 'SHELXS97 (Sheldrick, 2008)'
_diffrn_ambient_temperature 296(2)
_diffrn_measured_fraction_theta_full 0.994
_diffrn_measured_fraction_theta_max 0.994
_diffrn_measurement_device_type 'Bruker X8 APEX'
_diffrn_measurement_method '\f and \w scans'
_diffrn_radiation_monochromator graphite
_diffrn_radiation_source 'fine-focus sealed tube'
_diffrn_radiation_type MoK\a
_diffrn_radiation_wavelength 0.71073
_diffrn_reflns_av_R_equivalents 0.0276
_diffrn_reflns_av_sigmaI/netI 0.0199
_diffrn_reflns_limit_h_max 14
_diffrn_reflns_limit_h_min -14
_diffrn_reflns_limit_k_max 19
_diffrn_reflns_limit_k_min -19
_diffrn_reflns_limit_l_max 9
_diffrn_reflns_limit_l_min -9
_diffrn_reflns_number 4704
_diffrn_reflns_theta_full 30.46
_diffrn_reflns_theta_max 30.45
_diffrn_reflns_theta_min 2.92
_exptl_absorpt_coefficient_mu 22.151
_exptl_absorpt_correction_T_max 0.2154
_exptl_absorpt_correction_T_min 0.0463
_exptl_absorpt_correction_type multi-scan
_exptl_absorpt_process_details '(SADABS; Bruker, 2009)'
_exptl_crystal_colour brown
_exptl_crystal_density_diffrn 4.596
_exptl_crystal_density_method 'not measured'
_exptl_crystal_description sheet
_exptl_crystal_F_000 1192
_exptl_crystal_size_max 0.36
_exptl_crystal_size_mid 0.23
_exptl_crystal_size_min 0.10
_refine_diff_density_max 2.536
_refine_diff_density_min -0.984
_refine_ls_extinction_method none
_refine_ls_goodness_of_fit_ref 1.106
_refine_ls_matrix_type full
_refine_ls_number_parameters 53
_refine_ls_number_reflns 787
_refine_ls_number_restraints 0
_refine_ls_restrained_S_all 1.106
_refine_ls_R_factor_all 0.0168
_refine_ls_R_factor_gt 0.0162
_refine_ls_shift/su_max 0.000
_refine_ls_shift/su_mean 0.000
_refine_ls_structure_factor_coef Fsqd
_refine_ls_weighting_details 'calc w=1/[\s^2^(Fo^2^)+(0.0205P)^2^+2.6350P] where P=(Fo^2^+2Fc^2^)/3'
_refine_ls_weighting_scheme calc
_refine_ls_wR_factor_gt 0.0393
_refine_ls_wR_factor_ref 0.0395
_reflns_number_gt 771
_reflns_number_total 787
_reflns_threshold_expression I>2\s(I)
_cod_data_source_file br2227.cif
_cod_data_source_block I
_cod_database_code 2238130
_cod_database_fobs_code 2238130

loop_
_symmetry_equiv_pos_as_xyz
'x, y, z'
'-x, -y+1/2, z'
'x, -y, -z'
'-x, y+1/2, -z'
'x+1/2, y+1/2, z+1/2'
'-x+1/2, -y+1, z+1/2'
'x+1/2, -y+1/2, -z+1/2'
'-x+1/2, y+1, -z+1/2'
'-x, -y, -z'
'x, y-1/2, -z'
'-x, y, z'
'x, -y-1/2, z'
'-x+1/2, -y+1/2, -z+1/2'
'x+1/2, y, -z+1/2'
'-x+1/2, y+1/2, z+1/2'
'x+1/2, -y, z+1/2'

loop_
_atom_site_type_symbol
_atom_site_label
_atom_site_fract_x
_atom_site_fract_y
_atom_site_fract_z
_atom_site_U_iso_or_equiv
_atom_site_adp_type
_atom_site_calc_flag
_atom_site_refinement_flags
_atom_site_occupancy
_atom_site_symmetry_multiplicity
Pb Pb1 0.0000 0.2500 -0.11391(3) 0.01308(7) Uani d S 1 4
Mn Mn1 0.0000 0.0000 0.5000 0.00488(14) Uani d S 1 4
Mn Mn2 0.2500 0.36754(4) 0.2500 0.00774(12) Uani d S 1 2
P P1 0.0000 0.2500 0.40554(17) 0.0044(2) Uani d S 1 4
P P2 0.2500 0.57316(6) 0.2500 0.00507(17) Uani d S 1 2
O O1 0.0000 0.16010(18) 0.5362(4) 0.0086(5) Uani d S 1 2
O O2 0.1182(3) 0.2500 0.2619(4) 0.0084(5) Uani d S 1 2
O O3 0.2066(2) 0.63321(13) 0.0719(3) 0.0101(4) Uani d . 1 1
O O4 0.36271(18) 0.50018(12) 0.1977(3) 0.0078(3) Uani d . 1 1

loop_
_atom_site_aniso_label
_atom_site_aniso_U_11
_atom_site_aniso_U_22
_atom_site_aniso_U_33
_atom_site_aniso_U_12
_atom_site_aniso_U_13
_atom_site_aniso_U_23
Pb1 0.01879(13) 0.01275(10) 0.00770(10) 0.000 0.000 0.000
Mn1 0.0038(3) 0.0069(3) 0.0040(3) 0.000 0.000 0.0000(2)
Mn2 0.0093(3) 0.0054(2) 0.0085(2) 0.000 -0.00019(19) 0.000
P1 0.0044(6) 0.0045(5) 0.0044(5) 0.000 0.000 0.000
P2 0.0056(4) 0.0047(3) 0.0049(4) 0.000 0.0007(3) 0.000
O1 0.0092(13) 0.0067(10) 0.0100(11) 0.000 0.000 0.0033(9)
O2 0.0069(12) 0.0086(10) 0.0098(11) 0.000 0.0036(9) 0.000
O3 0.0123(10) 0.0118(8) 0.0061(7) 0.0036(7) 0.0014(7) 0.0030(6)
O4 0.0070(9) 0.0078(7) 0.0086(8) -0.0002(6) 0.0023(7) 0.0005(6)

loop_
_atom_type_symbol
_atom_type_description
_atom_type_scat_dispersion_real
_atom_type_scat_dispersion_imag
_atom_type_scat_source
O O 0.0106 0.0060 'International Tables Vol C Tables 4.2.6.8 and 6.1.1.4'
P P 0.1023 0.0942 'International Tables Vol C Tables 4.2.6.8 and 6.1.1.4'
Mn Mn 0.3368 0.7283 'International Tables Vol C Tables 4.2.6.8 and 6.1.1.4'
Pb Pb -3.3944 10.1111 'International Tables Vol C Tables 4.2.6.8 and 6.1.1.4'

loop_
_geom_angle_atom_site_label_1
_geom_angle_atom_site_label_2
_geom_angle_atom_site_label_3
_geom_angle_site_symmetry_1
_geom_angle_site_symmetry_3
_geom_angle
O1 Pb1 O1 1_554 2_554 56.57(11)
O1 Pb1 O3 1_554 4_545 78.72(5)
O1 Pb1 O3 2_554 4_545 112.30(5)
O1 Pb1 O3 1_554 3_565 112.30(5)
O1 Pb1 O3 2_554 3_565 78.72(5)
O3 Pb1 O3 4_545 3_565 168.02(8)
O1 Pb1 O3 1_554 9_565 112.30(5)
O1 Pb1 O3 2_554 9_565 78.72(5)
O3 Pb1 O3 4_545 9_565 74.73(9)
O3 Pb1 O3 3_565 9_565 103.98(9)
O1 Pb1 O3 1_554 10 78.72(5)
O1 Pb1 O3 2_554 10 112.30(5)
O3 Pb1 O3 4_545 10 103.98(9)
O3 Pb1 O3 3_565 10 74.73(9)
O3 Pb1 O3 9_565 10 168.02(8)
O4 Mn1 O4 15_545 7_455 180.0
O4 Mn1 O4 15_545 5_445 93.75(11)
O4 Mn1 O4 7_455 5_445 86.25(11)
O4 Mn1 O4 15_545 13 86.25(11)
O4 Mn1 O4 7_455 13 93.75(11)
O4 Mn1 O4 5_445 13 180.0
O4 Mn1 O1 15_545 . 85.71(7)
O4 Mn1 O1 7_455 . 94.29(7)
O4 Mn1 O1 5_445 . 85.71(7)
O4 Mn1 O1 13 . 94.29(7)
O4 Mn1 O1 15_545 9_556 94.29(7)
O4 Mn1 O1 7_455 9_556 85.71(7)
O4 Mn1 O1 5_445 9_556 94.29(7)
O4 Mn1 O1 13 9_556 85.71(7)
O1 Mn1 O1 . 9_556 180.0
O2 Mn2 O2 . 13 79.02(12)
O2 Mn2 O3 . 3_565 84.48(8)
O2 Mn2 O3 13 3_565 95.10(9)
O2 Mn2 O3 . 6 95.10(9)
O2 Mn2 O3 13 6 84.48(8)
O3 Mn2 O3 3_565 6 179.45(10)
O2 Mn2 O4 . 8_545 107.97(8)
O2 Mn2 O4 13 8_545 169.80(8)
O3 Mn2 O4 3_565 8_545 93.00(7)
O3 Mn2 O4 6 8_545 87.46(7)
O2 Mn2 O4 . . 169.80(8)
O2 Mn2 O4 13 . 107.97(8)
O3 Mn2 O4 3_565 . 87.46(7)
O3 Mn2 O4 6 . 93.00(7)
O4 Mn2 O4 8_545 . 66.18(10)
O2 P1 O2 2 . 103.3(2)
O2 P1 O1 2 2 110.72(7)
O2 P1 O1 . 2 110.72(7)
O2 P1 O1 2 . 110.72(7)
O2 P1 O1 . . 110.72(7)
O1 P1 O1 2 . 110.5(2)
O3 P2 O3 8_545 . 113.08(15)
O3 P2 O4 8_545 8_545 113.41(10)
O3 P2 O4 . 8_545 108.31(11)
O3 P2 O4 8_545 . 108.31(11)
O3 P2 O4 . . 113.41(10)
O4 P2 O4 8_545 . 99.65(13)

loop_
_geom_bond_atom_site_label_1
_geom_bond_atom_site_label_2
_geom_bond_site_symmetry_2
_geom_bond_distance
Pb1 O1 1_554 2.645(3)
Pb1 O1 2_554 2.645(3)
Pb1 O3 4_545 2.683(2)
Pb1 O3 3_565 2.683(2)
Pb1 O3 9_565 2.683(2)
Pb1 O3 10 2.683(2)
Mn1 O4 15_545 1.9249(18)
Mn1 O4 7_455 1.9249(18)
Mn1 O4 5_445 1.9249(18)
Mn1 O4 13 1.9249(18)
Mn1 O1 . 2.245(3)
Mn1 O1 9_556 2.245(3)
Mn2 O2 . 2.1237(18)
Mn2 O2 13 2.1237(18)
Mn2 O3 3_565 2.1881(18)
Mn2 O3 6 2.1881(18)
Mn2 O4 8_545 2.2067(18)
Mn2 O4 . 2.2067(18)
Mn2 P2 . 2.8660(10)
P1 O2 2 1.542(3)
P1 O2 . 1.542(3)
P1 O1 2 1.525(3)
P1 O1 . 1.525(3)
P2 O3 8_545 1.5180(19)
P2 O3 . 1.5180(19)
P2 O4 8_545 1.5767(19)
P2 O4 . 1.5767(19)
